data_1561959
loop_
_publ_author_name
'Zhang, Yingjie'
'Bhadbhade, Mohan'
'Karatchevtseva, Inna'
'Price, Jason R.'
'Liu, Hao'
'Zhang, Zhaoming'
'Kong, Linggen'
'\<Cejka, Ji\<r\'i'
'Lu, Kim'
'Lumpkin, Gregory R.'

_publ_section_title
;
 Uranium(VI) coordination polymers with pyromellitate ligand: Unique 1D
 channel structures and diverse fluorescence
;
_journal_name_full 'Journal of Solid State Chemistry'
_journal_page_first 42
_journal_page_last 49
_journal_paper_doi 10.1016/j.jssc.2015.01.033
_journal_volume 226
_journal_year 2015
_chemical_formula_moiety 'C5 H O14 U3, N, 2.83(O)'
_chemical_formula_sum 'C5 H N O16.83 U3'
_chemical_formula_weight 1058.50
_space_group_crystal_system orthorhombic
_space_group_IT_number 58
_space_group_name_Hall '-P 2 2n'
_space_group_name_H-M_alt 'P n n m'
_atom_sites_solution_hydrogens geom
_audit_creation_date 2014-04-14
_audit_creation_method
;
 ?
;
_cell_angle_alpha 90
_cell_angle_beta 90
_cell_angle_gamma 90
_cell_formula_units_Z 8
_cell_length_a 12.647(3)
_cell_length_b 13.284(3)
_cell_length_c 24.926(5)
_cell_measurement_temperature 100(2)
_cell_volume 4187.6(16)
_computing_cell_refinement 'XDS (Kabsch, 1993)'
_computing_data_collection 'BLU-ICE (McPhillips et al., 2002)'
_computing_data_reduction 'XDS (Kabsch, 1993)'
_computing_structure_refinement 'SHELXL-2013 (Sheldrick, 2013)'
_computing_structure_solution
;
SHELXS97 (Sheldrick, 2008) and OLEX-2 (Dolomanov <i>et al</i>., 2009)
;
_diffrn_ambient_temperature 100(2)
_diffrn_detector_type 'ADSC Quantum 210r'
_diffrn_measured_fraction_theta_full 0.893
_diffrn_measured_fraction_theta_max 0.986
_diffrn_measurement_device_type '3-BM1 Australian Synchrotron'
_diffrn_measurement_method 'Phi Scan'
_diffrn_radiation_monochromator Si<111>
_diffrn_radiation_type Synchrotron
_diffrn_radiation_wavelength 0.7293
_diffrn_reflns_av_R_equivalents 0.0539
_diffrn_reflns_av_unetI/netI 0.0211
_diffrn_reflns_Laue_measured_fraction_full 0.893
_diffrn_reflns_Laue_measured_fraction_max 0.986
_diffrn_reflns_limit_h_max 14
_diffrn_reflns_limit_h_min -14
_diffrn_reflns_limit_k_max 15
_diffrn_reflns_limit_k_min -15
_diffrn_reflns_limit_l_max 28
_diffrn_reflns_limit_l_min -28
_diffrn_reflns_number 48240
_diffrn_reflns_point_group_measured_fraction_full 0.893
_diffrn_reflns_point_group_measured_fraction_max 0.986
_diffrn_reflns_theta_full 25.950
_diffrn_reflns_theta_max 25.000
_diffrn_reflns_theta_min 1.782
_diffrn_source 'Synchrotron BM'
_diffrn_standards_decay_% 0
_diffrn_standards_interval_count 0
_diffrn_standards_interval_time 0
_diffrn_standards_number 0
_exptl_absorpt_coefficient_mu 10.650
_exptl_absorpt_process_details multi-scan
_exptl_crystal_colour yellow
_exptl_crystal_density_diffrn 3.358
_exptl_crystal_description needles
_exptl_crystal_F_000 3589
_exptl_crystal_size_max 0.05
_exptl_crystal_size_mid 0.01
_exptl_crystal_size_min 0.01
_refine_diff_density_max 6.681
_refine_diff_density_min -3.870
_refine_diff_density_rms 0.460
_refine_ls_extinction_coef 0.00048(4)
_refine_ls_extinction_expression Fc^*^=kFc[1+0.001xFc^2^\l^3^/sin(2\q)]^-1/4^
_refine_ls_extinction_method SHELXL
_refine_ls_goodness_of_fit_ref 1.149
_refine_ls_hydrogen_treatment constr
_refine_ls_matrix_type full
_refine_ls_number_parameters 252
_refine_ls_number_reflns 3469
_refine_ls_number_restraints 31
_refine_ls_restrained_S_all 1.145
_refine_ls_R_factor_all 0.0627
_refine_ls_R_factor_gt 0.0612
_refine_ls_shift/su_max 0.001
_refine_ls_shift/su_mean 0.000
_refine_ls_structure_factor_coef Fsqd
_refine_ls_weighting_details 'w=1/[\s^2^(Fo^2^)+(0.0228P)^2^+571.7494P] where P=(Fo^2^+2Fc^2^)/3'
_refine_ls_weighting_scheme calc
_refine_ls_wR_factor_gt 0.1416
_refine_ls_wR_factor_ref 0.1424
_reflns_Friedel_coverage 0.000
_reflns_Friedel_fraction_full .
_reflns_Friedel_fraction_max .
_reflns_number_gt 3342
_reflns_number_total 3469
_reflns_threshold_expression 'I > 2\s(I)'
_cod_data_source_file Complex_2.cif.cif
_cod_data_source_block pnnm
_cod_original_cell_volume 4187.6(15)
_cod_database_code 1561959
_shelx_space_group_comment
;
The symmetry employed for this shelxl refinement is uniquely defined
by the following loop, which should always be used as a source of
symmetry information in preference to the above space-group names.
They are only intended as comments.
;
_shelx_estimated_absorpt_t_max 0.901
_shelx_estimated_absorpt_t_min 0.618
_refinement_description
;
1. Fixed Uiso
 At 1.2 times of:
  All C(H) groups
2. Rigid bond restraints
 O13, C4
 with sigma for 1-2 distances of 0.01 and sigma for 1-3 distances of 0.01
3. Uiso/Uaniso restraints and constraints
C5 \\sim C6: within 1.7A with sigma of 0.01 and sigma for terminal atoms of 0.02
C1 \\sim C2 \\sim O11 \\sim O10: within 1.7A with sigma of 0.01 and sigma for
terminal atoms of 0.02
O13 \\sim C4: within 1.7A with sigma of 0.01 and sigma for terminal atoms of
0.02
4. Others
 Fixed Sof: O1W(0.33333) O2W(0.16667) O3W(0.33333) O4W(0.33333) O5W(0.33333)
 O7W(0.33333)
5.a Aromatic/amide H refined with riding coordinates:
 C3(H3), C6(H6)
;

loop_
_space_group_symop_operation_xyz
'x, y, z'
'-x, -y, z'
'x+1/2, -y+1/2, -z+1/2'
'-x+1/2, y+1/2, -z+1/2'
'-x, -y, -z'
'x, y, -z'
'-x-1/2, y-1/2, z-1/2'
'x-1/2, -y-1/2, z-1/2'

loop_
_atom_site_label
_atom_site_type_symbol
_atom_site_fract_x
_atom_site_fract_y
_atom_site_fract_z
_atom_site_U_iso_or_equiv
_atom_site_adp_type
_atom_site_occupancy
_atom_site_site_symmetry_order
_atom_site_calc_flag
_atom_site_refinement_flags_posn
_atom_site_refinement_flags_adp
_atom_site_refinement_flags_occupancy
_atom_site_disorder_assembly
_atom_site_disorder_group
O14 O 0.5925(11) 0.3358(11) 0.7272(6) 0.022(3) Uani 1 1 d . . . . .
U1 U 0.61111(6) 0.21192(6) 0.80253(3) 0.0174(3) Uani 1 1 d . . . . .
O1 O 0.5785(13) 0.1148(12) 0.7565(6) 0.030(4) Uani 1 1 d . . . . .
O2 O 0.6376(13) 0.3138(13) 0.8475(7) 0.038(4) Uani 1 1 d . . . . .
U2 U 0.76106(6) 0.30727(6) 0.67798(3) 0.0124(3) Uani 1 1 d . . . . .
O3 O 0.7183(13) 0.1964(12) 0.6479(6) 0.032(4) Uani 1 1 d . . . . .
O4 O 0.8032(12) 0.4222(12) 0.7055(6) 0.029(3) Uani 1 1 d . . . . .
U3 U 0.90564(6) 0.17151(6) 0.79409(3) 0.0173(3) Uani 1 1 d . . . . .
O5 O 0.8909(12) 0.0496(12) 0.7636(6) 0.031(4) Uani 1 1 d . . . . .
O6 O 0.9260(14) 0.2872(14) 0.8243(7) 0.043(4) Uani 1 1 d . . . . .
O7 O 0.7565(11) 0.1279(13) 0.8472(6) 0.029(4) Uani 1 1 d . . . . .
O8 O 0.9331(10) 0.2283(11) 0.7005(5) 0.020(3) Uani 1 1 d . . . . .
O9 O 0.7582(12) 0.2371(15) 0.7569(6) 0.038(4) Uani 1 1 d . . . . .
O10 O 0.6581(13) 0.3965(14) 0.6120(6) 0.036(3) Uani 1 1 d . . . . .
O11 O 0.4848(13) 0.3935(15) 0.6299(6) 0.040(4) Uani 1 1 d . . . . .
O12 O 0.8738(10) 0.3418(11) 0.6030(5) 0.021(3) Uani 1 1 d . . . . .
O13 O 1.0326(11) 0.3913(11) 0.6308(5) 0.022(3) Uani 1 1 d . U . . .
C1 C 0.5631(18) 0.4142(19) 0.6002(8) 0.030(3) Uani 1 1 d . . . . .
C2 C 0.5357(16) 0.4607(17) 0.5478(8) 0.025(4) Uani 1 1 d . . . . .
C3 C 0.573(2) 0.421(2) 0.5000 0.023(7) Uani 1 2 d S T P . .
H3 H 0.6216 0.3689 0.5000 0.028 Uiso 1 2 calc RS T P . .
C4 C 0.9572(15) 0.3932(16) 0.5990(8) 0.019(4) Uani 1 1 d . U . . .
C5 C 0.9740(15) 0.4531(15) 0.5488(7) 0.017(4) Uani 1 1 d . . . . .
C6 C 0.949(2) 0.409(2) 0.5000 0.018(5) Uani 1 2 d S T P . .
H6 H 0.9138 0.3471 0.5000 0.021 Uiso 1 2 calc RS T P . .
N1 N 0.793(3) 0.4829(19) 0.1810(9) 0.067(8) Uani 1 1 d . . . . .
O1W O 0.049(6) 0.142(7) 0.470(3) 0.09(3) Uani 0.3333 1 d . . . . .
O2W O 0.683(6) 0.089(6) 0.5000 0.05(2) Uani 0.3333 2 d S T P . .
O3W O 0.533(4) 0.180(4) 0.440(2) 0.038(12) Uiso 0.3333 1 d . . . . .
O4W O 0.871(4) 0.156(4) 0.459(2) 0.043(13) Uiso 0.3333 1 d . . . . .
O5W O 0.808(6) 0.251(5) 0.053(3) 0.064(18) Uiso 0.3333 1 d . . . . .
O6W O 0.9195(19) 0.0674(17) 0.3662(11) 0.080(8) Uani 1 1 d . . . . .
O7W O 0.739(8) 0.200(8) 0.045(4) 0.10(3) Uiso 0.3333 1 d . . . . .

loop_
_atom_site_aniso_label
_atom_site_aniso_U_11
_atom_site_aniso_U_22
_atom_site_aniso_U_33
_atom_site_aniso_U_23
_atom_site_aniso_U_13
_atom_site_aniso_U_12
O14 0.015(7) 0.024(7) 0.026(8) 0.011(6) 0.001(6) -0.002(6)
U1 0.0110(4) 0.0275(5) 0.0139(4) 0.0112(3) 0.0031(3) 0.0048(3)
O1 0.036(9) 0.030(8) 0.025(8) -0.006(7) 0.005(7) 0.005(7)
O2 0.029(9) 0.046(10) 0.040(10) 0.006(8) -0.008(8) -0.002(8)
U2 0.0112(4) 0.0157(4) 0.0102(4) 0.0069(3) 0.0002(3) 0.0007(3)
O3 0.037(9) 0.023(8) 0.035(9) 0.005(7) -0.003(7) -0.003(7)
O4 0.027(8) 0.028(8) 0.032(8) -0.009(7) 0.005(7) 0.003(7)
U3 0.0100(4) 0.0277(5) 0.0143(4) 0.0119(3) 0.0004(3) 0.0007(3)
O5 0.022(8) 0.031(9) 0.040(9) 0.009(7) 0.002(7) 0.005(7)
O6 0.035(10) 0.058(12) 0.034(9) 0.002(9) 0.013(8) 0.010(9)
O7 0.017(8) 0.044(10) 0.028(8) 0.017(7) 0.004(6) 0.008(7)
O8 0.013(7) 0.027(8) 0.022(7) 0.008(6) -0.001(6) -0.005(6)
O9 0.014(8) 0.075(13) 0.023(8) 0.021(9) 0.004(6) 0.010(8)
O10 0.031(7) 0.054(8) 0.023(7) 0.020(6) 0.004(6) 0.015(7)
O11 0.023(7) 0.073(9) 0.025(7) 0.026(7) 0.002(6) 0.004(7)
O12 0.012(7) 0.028(8) 0.023(7) 0.008(6) -0.002(6) -0.008(6)
O13 0.019(7) 0.033(7) 0.015(6) 0.015(6) -0.009(5) -0.004(6)
C1 0.023(6) 0.051(8) 0.016(6) 0.016(6) -0.001(5) 0.006(6)
C2 0.018(8) 0.041(9) 0.015(8) 0.010(7) -0.004(7) 0.005(7)
C3 0.031(17) 0.028(16) 0.011(13) 0.000 0.000 -0.004(14)
C4 0.015(8) 0.027(8) 0.016(8) 0.008(7) -0.003(6) -0.002(7)
C5 0.012(8) 0.027(9) 0.012(8) -0.002(6) 0.003(6) 0.006(7)
C6 0.011(10) 0.028(11) 0.014(9) 0.000 0.000 0.003(9)
N1 0.13(3) 0.040(14) 0.031(12) -0.006(11) 0.007(15) 0.003(16)
O1W 0.07(5) 0.13(7) 0.07(4) -0.05(5) -0.01(4) 0.04(5)
O2W 0.03(4) 0.04(5) 0.08(6) 0.000 0.000 -0.01(4)
O6W 0.080(17) 0.052(13) 0.11(2) 0.034(14) 0.051(15) 0.024(12)

loop_
_atom_type_symbol
_atom_type_description
_atom_type_scat_dispersion_real
_atom_type_scat_dispersion_imag
_atom_type_scat_source
C C 0.0040 0.0020 'International Tables Vol C Tables 4.2.6.8 and 6.1.1.4'
H H 0.0000 0.0000 'International Tables Vol C Tables 4.2.6.8 and 6.1.1.4'
N N 0.0070 0.0030 'International Tables Vol C Tables 4.2.6.8 and 6.1.1.4'
O O 0.0120 0.0060 'International Tables Vol C Tables 4.2.6.8 and 6.1.1.4'
U U -12.0110 4.4940 'International Tables Vol C Tables 4.2.6.8 and 6.1.1.4'

loop_
_geom_angle_atom_site_label_1
_geom_angle_atom_site_label_2
_geom_angle_atom_site_label_3
_geom_angle
_geom_angle_site_symmetry_1
_geom_angle_site_symmetry_3
U2 O14 U1 100.9(5) . .
U3 O14 U1 103.2(5) 3_456 .
U3 O14 U2 136.2(6) 3_456 .
O14 U1 U2 39.4(3) . .
O14 U1 U3 98.3(3) . .
O14 U1 U3 37.6(3) . 3_456
O1 U1 O14 88.4(6) . .
O1 U1 O2 176.7(7) . .
O1 U1 U2 80.4(5) . .
O1 U1 U3 74.5(5) . 3_456
O1 U1 U3 95.2(5) . .
O1 U1 O7 98.0(7) . .
O1 U1 O8 90.1(6) . 3_456
O1 U1 O9 88.5(7) . .
O1 U1 O13 86.3(6) . 3_456
O2 U1 O14 89.4(6) . .
O2 U1 U2 99.4(6) . .
O2 U1 U3 87.6(5) . .
O2 U1 U3 102.3(5) . 3_456
O2 U1 O7 85.3(7) . .
O2 U1 O8 86.8(6) . 3_456
O2 U1 O9 92.9(8) . .
O2 U1 O13 94.4(7) . 3_456
U2 U1 U3 72.37(2) . 3_456
U3 U1 U2 61.01(2) . .
U3 U1 U3 133.35(2) . 3_456
O7 U1 O14 135.8(5) . .
O7 U1 U2 98.5(3) . .
O7 U1 U3 37.8(3) . .
O7 U1 U3 168.8(4) . 3_456
O8 U1 O14 70.7(4) 3_456 .
O8 U1 U2 109.2(3) 3_456 .
O8 U1 U3 38.2(3) 3_456 3_456
O8 U1 U3 167.7(3) 3_456 .
O8 U1 O7 152.1(5) 3_456 .
O9 U1 O14 66.0(5) . .
O9 U1 U2 28.3(4) . .
O9 U1 U3 100.7(4) . 3_456
O9 U1 U3 32.8(4) . .
O9 U1 O7 70.5(5) . .
O9 U1 O8 136.7(5) . 3_456
O9 U1 O13 143.3(5) . 3_456
O13 U1 O14 149.8(5) 3_456 .
O13 U1 U2 163.9(4) 3_456 .
O13 U1 U3 112.7(3) 3_456 3_456
O13 U1 U3 111.7(3) 3_456 .
O13 U1 O7 74.3(5) 3_456 .
O13 U1 O8 79.6(5) 3_456 3_456
O14 U2 U1 39.7(3) . .
O14 U2 U3 96.1(3) . .
U1 U2 U3 58.44(2) . .
O3 U2 O14 94.3(7) . .
O3 U2 U1 85.1(5) . .
O3 U2 O4 177.3(7) . .
O3 U2 U3 94.3(5) . .
O3 U2 O8 90.7(6) . .
O3 U2 O9 91.2(8) . .
O3 U2 O10 87.4(7) . .
O3 U2 O12 90.6(6) . .
O4 U2 O14 86.3(6) . .
O4 U2 U1 96.9(5) . .
O4 U2 U3 88.3(5) . .
O4 U2 O8 90.7(6) . .
O4 U2 O9 91.4(8) . .
O4 U2 O10 90.2(7) . .
O4 U2 O12 87.6(6) . .
O8 U2 O14 134.8(4) . .
O8 U2 U1 96.3(3) . .
O8 U2 U3 38.6(3) . .
O9 U2 O14 66.8(5) . .
O9 U2 U1 28.7(4) . .
O9 U2 U3 29.8(4) . .
O9 U2 O8 68.2(5) . .
O9 U2 O10 144.9(5) . .
O9 U2 O12 142.9(5) . .
O10 U2 O14 78.4(5) . .
O10 U2 U1 116.5(4) . .
O10 U2 U3 174.4(4) . .
O10 U2 O8 146.8(5) . .
O12 U2 O14 149.9(5) . .
O12 U2 U1 170.0(3) . .
O12 U2 U3 113.1(3) . .
O12 U2 O8 74.7(4) . .
O12 U2 O10 72.2(5) . .
O14 U3 U1 39.2(3) 3_556 3_556
O14 U3 U1 168.9(3) 3_556 .
O14 U3 U2 108.4(3) 3_556 .
O14 U3 O8 70.7(4) 3_556 .
U1 U3 U1 129.93(2) . 3_556
U1 U3 U2 60.55(2) . .
U1 U3 U2 70.43(2) 3_556 .
O5 U3 O14 88.4(6) . 3_556
O5 U3 U1 99.6(5) . 3_556
O5 U3 U1 92.8(5) . .
O5 U3 U2 93.1(5) . .
O5 U3 O7 86.2(7) . .
O5 U3 O8 83.7(6) . .
O5 U3 O9 95.1(7) . .
O5 U3 O11 93.2(7) . 3_556
O6 U3 O14 89.2(7) . 3_556
O6 U3 U1 89.8(6) . .
O6 U3 U1 79.4(5) . 3_556
O6 U3 U2 89.0(6) . .
O6 U3 O5 177.2(8) . .
O6 U3 O7 95.3(7) . .
O6 U3 O8 96.8(7) . .
O6 U3 O9 87.6(8) . .
O6 U3 O11 84.9(8) . 3_556
O7 U3 O14 152.4(5) . 3_556
O7 U3 U1 168.0(4) . 3_556
O7 U3 U1 38.7(3) . .
O7 U3 U2 98.9(3) . .
O7 U3 O8 135.3(5) . .
O8 U3 U1 36.6(3) . 3_556
O8 U3 U1 98.5(3) . .
O8 U3 U2 38.7(3) . .
O9 U3 O14 137.0(5) . 3_556
O9 U3 U1 31.9(4) . .
O9 U3 U1 98.3(4) . 3_556
O9 U3 U2 28.7(4) . .
O9 U3 O7 70.5(5) . .
O9 U3 O8 67.2(5) . .
O9 U3 O11 147.0(6) . 3_556
O11 U3 O14 75.0(5) 3_556 3_556
O11 U3 U1 115.8(4) 3_556 .
O11 U3 U1 111.7(4) 3_556 3_556
O11 U3 U2 172.9(5) 3_556 .
O11 U3 O7 78.2(5) 3_556 .
O11 U3 O8 145.6(5) 3_556 .
U3 O7 U1 103.6(5) . .
U1 O8 U2 132.8(6) 3_556 .
U1 O8 U3 105.3(5) 3_556 .
U3 O8 U2 102.7(5) . .
U1 O9 U3 115.3(7) . .
U2 O9 U1 123.0(7) . .
U2 O9 U3 121.5(7) . .
C1 O10 U2 140.1(14) . .
C1 O11 U3 154.1(14) . 3_456
C4 O12 U2 131.6(13) . .
C4 O13 U1 141.4(13) . 3_556
O10 C1 O11 124.6(19) . .
O10 C1 C2 120.4(19) . .
O11 C1 C2 115.0(19) . .
C2 C2 C1 117.9(13) 2_665 .
C2 C2 C3 120.6(15) 2_665 .
C3 C2 C1 121(2) . .
C2 C3 C2 119(3) 6_556 .
O12 C4 C5 118.2(17) . .
O13 C4 O12 125.5(18) . .
O13 C4 C5 115.9(17) . .
C5 C5 C4 122.4(11) 2_765 .
C6 C5 C4 118(2) . .
C6 C5 C5 118.9(14) . 2_765
C5 C6 C5 122(3) 6_556 .

loop_
_geom_bond_atom_site_label_1
_geom_bond_atom_site_label_2
_geom_bond_distance
_geom_bond_site_symmetry_2
O14 U1 2.508(13) .
O14 U2 2.488(14) .
O14 U3 2.424(14) 3_456
U1 O1 1.774(15) .
U1 O2 1.789(18) .
U1 U2 3.8521(12) .
U1 U3 3.7692(13) .
U1 U3 3.8666(12) 3_456
U1 O7 2.422(14) .
U1 O8 2.389(13) 3_456
U1 O9 2.205(15) .
U1 O13 2.373(13) 3_456
U2 O3 1.739(16) .
U2 O4 1.757(15) .
U2 U3 3.8695(11) .
U2 O8 2.480(13) .
U2 O9 2.178(15) .
U2 O10 2.410(15) .
U2 O12 2.395(13) .
U3 O14 2.424(14) 3_556
U3 U1 3.8666(12) 3_556
U3 O5 1.798(16) .
U3 O6 1.731(19) .
U3 O7 2.375(14) .
U3 O8 2.476(13) .
U3 O9 2.257(15) .
U3 O11 2.310(15) 3_556
O8 U1 2.388(13) 3_556
O10 C1 1.26(3) .
O11 U3 2.310(15) 3_456
O11 C1 1.27(3) .
O12 C4 1.26(2) .
O13 U1 2.373(13) 3_556
O13 C4 1.24(2) .
C1 C2 1.48(3) .
C2 C2 1.38(4) 2_665
C2 C3 1.38(3) .
C3 C2 1.38(3) 6_556
C4 C5 1.50(3) .
C5 C5 1.41(4) 2_765
C5 C6 1.39(2) .
C6 C5 1.39(2) 6_556
O1W O1W 1.47(14) 6_556
O5W O7W 1.12(10) .
